data_7702883
loop_
_publ_author_name
'Morin, Tyler J.'
'Wanniarachchi, Sarath'
'Gwengo, Chengeto'
'Makura, Vitales'
'Tatlock, Heidi M.'
'Lindeman, Sergey V.'
'Bennett, Brian'
'Long, Gary J.'
'Grandjean, Fernande'
'Gardinier, James R.'

_publ_section_title
;
 Pyrazolyl methyls prescribe the electronic properties of iron(II)
 tetra(pyrazolyl)lutidine chloride complexes.
;
_journal_issue 31
_journal_name_full 'Dalton transactions (Cambridge, England : 2003)'
_journal_page_first 8024
_journal_page_last 8034
_journal_paper_doi 10.1039/c1dt10712g
_journal_volume 40
_journal_year 2011
_chemical_absolute_configuration ad
_chemical_formula_moiety 'C19 H17 Cl Fe N9, Cl, 2(C H4 O)'
_chemical_formula_sum 'C21 H25 Cl2 Fe N9 O2'
_chemical_formula_weight 562.25
_space_group_crystal_system orthorhombic
_space_group_IT_number 36
_space_group_name_Hall 'C 2c -2'
_space_group_name_H-M_alt 'C m c 21'
_atom_sites_solution_hydrogens geom
_atom_sites_solution_primary direct
_atom_sites_solution_secondary difmap
_audit_creation_date 2011-06-01
_audit_creation_method
;
Olex2 1.1-beta
(compiled 2011.02.15 svn.r1672, GUI svn.r3494)
;
_cell_angle_alpha 90.00
_cell_angle_beta 90.00
_cell_angle_gamma 90.00
_cell_formula_units_Z 4
_cell_length_a 11.8184(2)
_cell_length_b 11.02252(16)
_cell_length_c 18.9571(2)
_cell_measurement_reflns_used 5134
_cell_measurement_temperature 100
_cell_measurement_theta_max 70.5954
_cell_measurement_theta_min 4.6613
_cell_volume 2469.51(6)
_computing_cell_refinement
;
CrysAlisPro, Oxford Diffraction Ltd.,
Version 1.171.33.55 (release 05-01-2010 CrysAlis171 .NET)
(compiled Jan 5 2010,16:28:46)
;
_computing_data_collection
;
CrysAlisPro, Oxford Diffraction Ltd.,
Version 1.171.33.55 (release 05-01-2010 CrysAlis171 .NET)
(compiled Jan 5 2010,16:28:46)
;
_computing_data_reduction
;
CrysAlisPro, Oxford Diffraction Ltd.,
Version 1.171.33.55 (release 05-01-2010 CrysAlis171 .NET)
(compiled Jan 5 2010,16:28:46)
;
_computing_molecular_graphics
;
O. V. Dolomanov, L. J. Bourhis, R. J. Gildea, J. A. K. Howard and H. Puschmann,
OLEX2: a complete structure solution, refinement and analysis program.
J. Appl. Cryst. (2009). 42, 339-341.
;
_computing_publication_material
;
O. V. Dolomanov, L. J. Bourhis, R. J. Gildea, J. A. K. Howard and H. Puschmann,
OLEX2: a complete structure solution, refinement and analysis program.
J. Appl. Cryst. (2009). 42, 339-341.
;
_computing_structure_refinement 'SHELXL-97 (Sheldrick, 2008)'
_computing_structure_solution 'SHELXS-97 (Sheldrick, 2008)'
_diffrn_ambient_temperature 100
_diffrn_detector_area_resol_mean 10.3756
_diffrn_measured_fraction_theta_full 0.983
_diffrn_measured_fraction_theta_max 0.984
_diffrn_measurement_details
;
#__ type_ start__ end____ width___ exp.time_
1 omega -64.00 37.00 1.0000 7.4900
omega____ theta____ kappa____ phi______ frames
- -40.7737 77.0000 -90.0000 101

#__ type_ start__ end____ width___ exp.time_
2 omega -105.00 -64.00 1.0000 7.4900
omega____ theta____ kappa____ phi______ frames
- -40.7737 -141.0000 -102.0000 41

#__ type_ start__ end____ width___ exp.time_
3 omega -115.00 -90.00 1.0000 7.4900
omega____ theta____ kappa____ phi______ frames
- -40.7737 -141.0000 44.0000 25

#__ type_ start__ end____ width___ exp.time_
4 omega 73.00 133.00 1.0000 47.1800
omega____ theta____ kappa____ phi______ frames
- 100.5756 46.0000 -117.0000 60

#__ type_ start__ end____ width___ exp.time_
5 omega 110.00 159.00 1.0000 47.1800
omega____ theta____ kappa____ phi______ frames
- 100.5756 125.0000 -90.0000 49

#__ type_ start__ end____ width___ exp.time_
6 omega 26.00 76.00 1.0000 47.1800
omega____ theta____ kappa____ phi______ frames
- 100.5756 -45.0000 -90.0000 50

#__ type_ start__ end____ width___ exp.time_
7 omega 16.00 113.00 1.0000 47.1800
omega____ theta____ kappa____ phi______ frames
- 100.5756 0.0000 30.0000 97

#__ type_ start__ end____ width___ exp.time_
8 omega 7.00 119.00 1.0000 7.4900
omega____ theta____ kappa____ phi______ frames
- 40.7737 77.0000 150.0000 112

#__ type_ start__ end____ width___ exp.time_
9 omega 7.00 119.00 1.0000 7.4900
omega____ theta____ kappa____ phi______ frames
- 40.7737 77.0000 0.0000 112

#__ type_ start__ end____ width___ exp.time_
10 omega 94.00 176.00 1.0000 47.1800
omega____ theta____ kappa____ phi______ frames
- 100.5756 125.0000 150.0000 82

#__ type_ start__ end____ width___ exp.time_
11 omega 26.00 77.00 1.0000 47.1800
omega____ theta____ kappa____ phi______ frames
- 100.5756 -45.0000 150.0000 51

#__ type_ start__ end____ width___ exp.time_
12 omega 26.00 77.00 1.0000 47.1800
omega____ theta____ kappa____ phi______ frames
- 100.5756 -45.0000 30.0000 51

#__ type_ start__ end____ width___ exp.time_
13 omega 73.00 175.00 1.0000 47.1800
omega____ theta____ kappa____ phi______ frames
- 100.5756 45.0000 60.0000 102

#__ type_ start__ end____ width___ exp.time_
14 omega 23.00 56.00 1.0000 7.4900
omega____ theta____ kappa____ phi______ frames
- 40.7737 -125.0000 150.0000 33

#__ type_ start__ end____ width___ exp.time_
15 omega 8.00 118.00 1.0000 7.4900
omega____ theta____ kappa____ phi______ frames
- 40.7737 74.0000 -97.0000 110
;
_diffrn_measurement_device_type 'SuperNova, Dual, Cu at zero, Atlas'
_diffrn_measurement_method '\w scans'
_diffrn_orient_matrix_UB_11 0.0719818000
_diffrn_orient_matrix_UB_12 0.1096026000
_diffrn_orient_matrix_UB_13 -0.0230891000
_diffrn_orient_matrix_UB_21 -0.0161101000
_diffrn_orient_matrix_UB_22 -0.0364176000
_diffrn_orient_matrix_UB_23 -0.0778104000
_diffrn_orient_matrix_UB_31 -0.1074462000
_diffrn_orient_matrix_UB_32 0.0787906000
_diffrn_orient_matrix_UB_33 -0.0038304000
_diffrn_radiation_monochromator mirror
_diffrn_radiation_type 'Cu K\a'
_diffrn_radiation_wavelength 1.5418
_diffrn_reflns_av_R_equivalents 0.0264
_diffrn_reflns_av_unetI/netI 0.0226
_diffrn_reflns_limit_h_max 13
_diffrn_reflns_limit_h_min -14
_diffrn_reflns_limit_k_max 13
_diffrn_reflns_limit_k_min -12
_diffrn_reflns_limit_l_max 23
_diffrn_reflns_limit_l_min -23
_diffrn_reflns_number 7450
_diffrn_reflns_theta_full 70.73
_diffrn_reflns_theta_max 70.73
_diffrn_reflns_theta_min 4.67
_diffrn_source 'SuperNova (Cu) X-ray Source'
_exptl_absorpt_coefficient_mu 7.216
_exptl_absorpt_correction_T_max 0.837
_exptl_absorpt_correction_T_min 0.465
_exptl_absorpt_correction_type analytical
_exptl_absorpt_process_details
;
CrysAlisPro, Oxford Diffraction Ltd.,
Version 1.171.33.55 (release 05-01-2010 CrysAlis171 .NET)
(compiled Jan 5 2010,16:28:46)
Analytical numeric absorption correction using a multifaceted crystal
model based on expressions derived by R.C. Clark & J.S. Reid.
(Clark, R. C. & Reid, J. S. (1995). Acta Cryst. A51, 887-897)
;
_exptl_crystal_colour yellow
_exptl_crystal_colour_primary yellow
_exptl_crystal_density_diffrn 1.512
_exptl_crystal_density_method 'not measured'
_exptl_crystal_description prism
_exptl_crystal_F_000 1160
_exptl_crystal_size_max 0.2109
_exptl_crystal_size_mid 0.0441
_exptl_crystal_size_min 0.0262
_refine_diff_density_max 1.143
_refine_diff_density_min -0.384
_refine_diff_density_rms 0.060
_refine_ls_abs_structure_details 'Flack H D (1983), Acta Cryst. A39, 876-881'
_refine_ls_abs_structure_Flack 0.00(18)
_refine_ls_extinction_method none
_refine_ls_goodness_of_fit_ref 1.045
_refine_ls_hydrogen_treatment mixed
_refine_ls_matrix_type full
_refine_ls_number_parameters 183
_refine_ls_number_reflns 2296
_refine_ls_number_restraints 2
_refine_ls_restrained_S_all 1.044
_refine_ls_R_factor_all 0.0303
_refine_ls_R_factor_gt 0.0293
_refine_ls_shift/su_max 0.000
_refine_ls_shift/su_mean 0.000
_refine_ls_structure_factor_coef Fsqd
_refine_ls_weighting_details 'calc w=1/[\s^2^(Fo^2^)+(0.0577P)^2^+0.2240P] where P=(Fo^2^+2Fc^2^)/3'
_refine_ls_weighting_scheme calc
_refine_ls_wR_factor_gt 0.0780
_refine_ls_wR_factor_ref 0.0783
_reflns_number_gt 2220
_reflns_number_total 2296
_reflns_threshold_expression >2sigma(I)
_cod_data_source_file c1dt10712g.txt
_cod_data_source_block 1x2MeOH_GARD10Q
_cod_database_code 7702883
_chemical_oxdiff_formula 'C19 H17 N9 Fe Cl2 O'
_reflns_odcompleteness_completeness 99.84
_reflns_odcompleteness_iscentric 1
_reflns_odcompleteness_theta 64.99

loop_
_space_group_symop_id
_space_group_symop_operation_xyz
1 'x, y, z'
2 '-x, -y, z+1/2'
3 '-x, y, z'
4 'x, -y, z+1/2'
5 'x+1/2, y+1/2, z'
6 '-x+1/2, -y+1/2, z+1/2'
7 '-x+1/2, y+1/2, z'
8 'x+1/2, -y+1/2, z+1/2'

loop_
_atom_site_label
_atom_site_type_symbol
_atom_site_fract_x
_atom_site_fract_y
_atom_site_fract_z
_atom_site_U_iso_or_equiv
_atom_site_adp_type
_atom_site_occupancy
_atom_site_symmetry_multiplicity
_atom_site_calc_flag
_atom_site_refinement_flags
_atom_site_disorder_assembly
_atom_site_disorder_group
Fe1 Fe 0.5000 0.36450(5) 0.59081(3) 0.01154(14) Uani 1 2 d S . .
Cl1 Cl 0.5000 0.15125(6) 0.58797(6) 0.01660(17) Uani 1 2 d S . .
N1 N 0.5000 0.5694(2) 0.58899(18) 0.0125(5) Uani 1 2 d S . .
N11 N 0.6374(2) 0.3926(2) 0.51628(12) 0.0152(5) Uani 1 1 d . . .
N12 N 0.7151(2) 0.4814(2) 0.52784(14) 0.0159(5) Uani 1 1 d . . .
N21 N 0.6342(2) 0.3974(2) 0.66707(12) 0.0167(5) Uani 1 1 d . . .
N22 N 0.7133(2) 0.4843(2) 0.65412(14) 0.0145(5) Uani 1 1 d . . .
C1 C 0.70537(19) 0.5571(2) 0.59013(19) 0.0165(5) Uani 1 1 d . . .
H1 H 0.7705 0.6150 0.5900 0.020 Uiso 1 1 calc R . .
C2 C 0.59677(19) 0.6316(2) 0.58988(18) 0.0141(4) Uani 1 1 d . . .
C3 C 0.6007(2) 0.7574(2) 0.59297(18) 0.0196(5) Uani 1 1 d . . .
H3 H 0.6712 0.7988 0.5942 0.024 Uiso 1 1 calc R . .
C4 C 0.5000 0.8211(3) 0.5943(3) 0.0235(8) Uani 1 2 d S . .
H4 H 0.5000 0.9072 0.5961 0.028 Uiso 1 2 calc SR . .
C11 C 0.6690(3) 0.3404(3) 0.45554(15) 0.0179(6) Uani 1 1 d . . .
H11 H 0.6313 0.2737 0.4342 0.021 Uiso 1 1 calc R . .
C12 C 0.7647(3) 0.3972(3) 0.42782(17) 0.0246(7) Uani 1 1 d . . .
H12 H 0.8026 0.3783 0.3850 0.030 Uiso 1 1 calc R . .
C13 C 0.7922(3) 0.4857(3) 0.47522(18) 0.0220(7) Uani 1 1 d . . .
H13 H 0.8542 0.5403 0.4719 0.026 Uiso 1 1 calc R . .
C21 C 0.6590(3) 0.3543(3) 0.73059(16) 0.0197(6) Uani 1 1 d . . .
H21 H 0.6185 0.2916 0.7539 0.024 Uiso 1 1 calc R . .
C22 C 0.7541(3) 0.4147(3) 0.75846(15) 0.0236(6) Uani 1 1 d . . .
H22 H 0.7884 0.4012 0.8031 0.028 Uiso 1 1 calc R . .
C23 C 0.7867(3) 0.4961(3) 0.70858(16) 0.0211(7) Uani 1 1 d . . .
H23 H 0.8488 0.5506 0.7114 0.025 Uiso 1 1 calc R . .
Cl2 Cl 0.5000 0.89768(8) 0.31151(4) 0.01582(18) Uani 1 2 d S . .
O1 O 0.5000 0.1687(3) 0.35988(17) 0.0305(7) Uani 1 2 d SD . .
H1A H 0.5000 0.098(3) 0.345(3) 0.046 Uiso 1 2 d SD . .
C1S C 0.5000 0.2510(4) 0.3020(2) 0.0337(11) Uani 1 2 d S . .
H1SA H 0.4701 0.2102 0.2600 0.051 Uiso 0.50 1 calc PR A -1
H1SB H 0.5775 0.2783 0.2928 0.051 Uiso 0.50 1 calc PR A -1
H1SC H 0.4524 0.3211 0.3134 0.051 Uiso 0.50 1 calc PR A -1
O2 O 0.5517(5) 0.6916(5) 0.4270(3) 0.0541(16) Uani 0.50 1 d P B -1
H2 H 0.5477 0.7538 0.4016 0.081 Uiso 0.50 1 calc PR B -1
C2S C 0.4793(9) 0.6010(5) 0.3997(3) 0.031(3) Uani 0.50 1 d P B -1
H2SA H 0.4891 0.5958 0.3484 0.047 Uiso 0.50 1 calc PR B -1
H2SB H 0.4006 0.6218 0.4105 0.047 Uiso 0.50 1 calc PR B -1
H2SC H 0.4981 0.5227 0.4211 0.047 Uiso 0.50 1 calc PR B -1

loop_
_atom_site_aniso_label
_atom_site_aniso_U_11
_atom_site_aniso_U_22
_atom_site_aniso_U_33
_atom_site_aniso_U_23
_atom_site_aniso_U_13
_atom_site_aniso_U_12
Fe1 0.0102(2) 0.0080(2) 0.0164(2) -0.0005(2) 0.000 0.000
Cl1 0.0143(3) 0.0097(3) 0.0258(4) 0.0001(4) 0.000 0.000
N1 0.0136(13) 0.0110(12) 0.0129(11) -0.0004(14) 0.000 0.000
N11 0.0119(11) 0.0136(10) 0.0201(10) 0.0003(10) 0.0011(9) 0.0000(11)
N12 0.0139(13) 0.0114(11) 0.0225(13) 0.0011(9) 0.0007(10) 0.0000(9)
N21 0.0126(11) 0.0145(11) 0.0228(11) -0.0004(10) -0.0011(10) -0.0009(11)
N22 0.0101(13) 0.0130(11) 0.0205(12) -0.0012(9) -0.0009(10) -0.0009(9)
C1 0.0125(11) 0.0125(10) 0.0244(11) -0.0012(14) -0.0002(12) -0.0032(9)
C2 0.0146(11) 0.0113(10) 0.0164(10) 0.0024(11) -0.0013(15) 0.0005(9)
C3 0.0197(12) 0.0138(12) 0.0254(12) -0.0031(13) -0.0012(16) -0.0046(9)
C4 0.0265(19) 0.0107(15) 0.0333(19) 0.002(2) 0.000 0.000
C11 0.0188(16) 0.0164(13) 0.0184(14) -0.0022(11) -0.0001(12) -0.0013(12)
C12 0.0251(18) 0.0281(15) 0.0206(13) -0.0009(12) 0.0087(12) 0.0024(15)
C13 0.0156(17) 0.0224(15) 0.0280(17) 0.0051(12) 0.0064(13) -0.0039(12)
C21 0.0189(15) 0.0209(15) 0.0194(14) 0.0037(11) 0.0003(12) 0.0017(12)
C22 0.0227(16) 0.0296(16) 0.0185(12) -0.0005(12) -0.0062(11) -0.0011(14)
C23 0.0162(18) 0.0221(16) 0.0251(18) -0.0040(11) -0.0046(11) 0.0000(12)
Cl2 0.0130(4) 0.0181(4) 0.0164(3) 0.0007(4) 0.000 0.000
O1 0.0332(18) 0.0255(15) 0.0327(17) -0.0146(14) 0.000 0.000
C1S 0.033(3) 0.036(3) 0.032(2) -0.0108(19) 0.000 0.000
O2 0.075(4) 0.038(3) 0.049(3) 0.018(2) -0.036(3) -0.026(3)
C2S 0.033(10) 0.028(3) 0.033(3) 0.005(2) -0.003(3) -0.005(3)

loop_
_atom_type_symbol
_atom_type_description
_atom_type_scat_dispersion_real
_atom_type_scat_dispersion_imag
_atom_type_scat_source
C C 0.0181 0.0091 'International Tables Vol C Tables 4.2.6.8 and 6.1.1.4'
H H 0.0000 0.0000 'International Tables Vol C Tables 4.2.6.8 and 6.1.1.4'
Cl Cl 0.3639 0.7018 'International Tables Vol C Tables 4.2.6.8 and 6.1.1.4'
Fe Fe -1.1336 3.1974 'International Tables Vol C Tables 4.2.6.8 and 6.1.1.4'
N N 0.0311 0.0180 'International Tables Vol C Tables 4.2.6.8 and 6.1.1.4'
O O 0.0492 0.0322 'International Tables Vol C Tables 4.2.6.8 and 6.1.1.4'

loop_
_exptl_crystal_face_index_h
_exptl_crystal_face_index_k
_exptl_crystal_face_index_l
_exptl_crystal_face_perp_dist
_exptl_oxdiff_crystal_face_indexfrac_h
_exptl_oxdiff_crystal_face_indexfrac_k
_exptl_oxdiff_crystal_face_indexfrac_l
_exptl_oxdiff_crystal_face_x
_exptl_oxdiff_crystal_face_y
_exptl_oxdiff_crystal_face_z
0 0 -12 0.1034 -0.0114 -0.0045 -11.9876 0.2771 0.9337 0.0460
0 0 12 0.1034 0.0114 0.0045 11.9876 -0.2771 -0.9337 -0.0460
3 7 1 0.0183 2.9886 7.0032 0.9878 0.9601 -0.3811 0.2254
-3 -7 -1 0.0183 -2.9886 -7.0032 -0.9878 -0.9601 0.3811 -0.2254
6 -4 0 0.0131 6.0003 -3.9897 -0.0111 -0.0065 0.0490 -0.9598
-6 4 0 0.0131 -6.0003 3.9897 0.0111 0.0065 -0.0490 0.9598

loop_
_geom_angle_atom_site_label_1
_geom_angle_atom_site_label_2
_geom_angle_atom_site_label_3
_geom_angle
_geom_angle_site_symmetry_1
_geom_angle_site_symmetry_3
N1 Fe1 Cl1 177.81(10) . .
N11 Fe1 Cl1 97.33(7) 3_655 .
N11 Fe1 Cl1 97.33(7) . .
N11 Fe1 N1 81.24(9) 3_655 .
N11 Fe1 N1 81.24(9) . .
N11 Fe1 N11 96.63(13) 3_655 .
N11 Fe1 N21 82.15(7) 3_655 3_655
N11 Fe1 N21 162.18(7) . 3_655
N11 Fe1 N21 162.18(7) 3_655 .
N11 Fe1 N21 82.15(7) . .
N21 Fe1 Cl1 100.46(7) 3_655 .
N21 Fe1 Cl1 100.46(7) . .
N21 Fe1 N1 81.01(9) . .
N21 Fe1 N1 81.01(9) 3_655 .
N21 Fe1 N21 93.58(13) 3_655 .
C2 N1 Fe1 120.94(14) 3_655 .
C2 N1 Fe1 120.94(14) . .
C2 N1 C2 118.1(3) . 3_655
N12 N11 Fe1 120.12(18) . .
C11 N11 Fe1 134.8(2) . .
C11 N11 N12 105.0(2) . .
N11 N12 C1 119.5(2) . .
C13 N12 N11 111.2(3) . .
C13 N12 C1 129.3(3) . .
N22 N21 Fe1 119.86(18) . .
C21 N21 Fe1 134.7(2) . .
C21 N21 N22 105.3(3) . .
N21 N22 C1 119.6(2) . .
C23 N22 N21 111.7(2) . .
C23 N22 C1 128.5(2) . .
N12 C1 N22 110.89(18) . .
N12 C1 H1 107.7 . .
N12 C1 C2 112.0(3) . .
N22 C1 H1 107.7 . .
N22 C1 C2 110.7(2) . .
C2 C1 H1 107.7 . .
N1 C2 C1 116.4(2) . .
N1 C2 C3 122.9(2) . .
C3 C2 C1 120.7(2) . .
C2 C3 H3 120.7 . .
C4 C3 C2 118.6(2) . .
C4 C3 H3 120.7 . .
C3 C4 C3 118.9(3) 3_655 .
C3 C4 H4 120.6 . .
C3 C4 H4 120.6 3_655 .
N11 C11 H11 124.5 . .
N11 C11 C12 110.9(3) . .
C12 C11 H11 124.5 . .
C11 C12 H12 127.3 . .
C13 C12 C11 105.4(3) . .
C13 C12 H12 127.3 . .
N12 C13 C12 107.4(3) . .
N12 C13 H13 126.3 . .
C12 C13 H13 126.3 . .
N21 C21 H21 124.8 . .
N21 C21 C22 110.3(3) . .
C22 C21 H21 124.8 . .
C21 C22 H22 127.0 . .
C23 C22 C21 106.1(3) . .
C23 C22 H22 127.0 . .
N22 C23 C22 106.6(3) . .
N22 C23 H23 126.7 . .
C22 C23 H23 126.7 . .
C1S O1 H1A 109(4) . .
O1 C1S H1SA 109.5 . .
O1 C1S H1SB 109.5 . .
O1 C1S H1SC 109.5 . .
C2S O2 H2 109.5 . .

loop_
_geom_bond_atom_site_label_1
_geom_bond_atom_site_label_2
_geom_bond_distance
_geom_bond_site_symmetry_2
Fe1 Cl1 2.3512(9) .
Fe1 N1 2.258(3) .
Fe1 N11 2.175(2) 3_655
Fe1 N11 2.175(2) .
Fe1 N21 2.177(2) 3_655
Fe1 N21 2.177(2) .
N1 C2 1.334(3) 3_655
N1 C2 1.334(3) .
N11 N12 1.360(3) .
N11 C11 1.340(4) .
N12 C1 1.450(4) .
N12 C13 1.353(4) .
N21 N22 1.361(3) .
N21 C21 1.327(4) .
N22 C1 1.457(4) .
N22 C23 1.355(4) .
C1 H1 1.0000 .
C1 C2 1.524(3) .
C2 C3 1.389(3) .
C3 H3 0.9500 .
C3 C4 1.382(3) .
C4 C3 1.382(3) 3_655
C4 H4 0.9500 .
C11 H11 0.9500 .
C11 C12 1.395(5) .
C12 H12 0.9500 .
C12 C13 1.366(5) .
C13 H13 0.9500 .
C21 H21 0.9500 .
C21 C22 1.408(5) .
C22 H22 0.9500 .
C22 C23 1.360(5) .
C23 H23 0.9500 .
O1 H1A 0.83(2) .
O1 C1S 1.423(6) .
C1S H1SA 0.9800 .
C1S H1SB 0.9800 .
C1S H1SC 0.9800 .
O2 H2 0.8400 .
O2 C2S 1.412(9) .
C2S H2SA 0.9800 .
C2S H2SB 0.9800 .
C2S H2SC 0.9800 .

loop_
_geom_hbond_atom_site_label_D
_geom_hbond_atom_site_label_H
_geom_hbond_atom_site_label_A
_geom_hbond_distance_DH
_geom_hbond_distance_HA
_geom_hbond_distance_DA
_geom_hbond_angle_DHA
_geom_hbond_site_symmetry_A
O1 H1A Cl2 0.83(2) 2.30(2) 3.125(4) 175(6) 1_545
O2 H2 Cl2 0.84 2.40 3.214(5) 164.2 .

loop_
_geom_torsion_atom_site_label_1
_geom_torsion_atom_site_label_2
_geom_torsion_atom_site_label_3
_geom_torsion_atom_site_label_4
_geom_torsion
_geom_torsion_site_symmetry_1
_geom_torsion_site_symmetry_4
Fe1 N1 C2 C1 1.6(4) . .
Fe1 N1 C2 C3 -176.1(3) . .
Fe1 N11 N12 C1 0.0(3) . .
Fe1 N11 N12 C13 -179.0(2) . .
Fe1 N11 C11 C12 178.5(2) . .
Fe1 N21 N22 C1 1.7(3) . .
Fe1 N21 N22 C23 177.0(2) . .
Fe1 N21 C21 C22 -176.1(2) . .
Cl1 Fe1 N1 C2 -91.4(3) . .
Cl1 Fe1 N1 C2 91.4(3) . 3_655
Cl1 Fe1 N11 N12 -140.26(19) . .
Cl1 Fe1 N11 C11 40.0(3) . .
Cl1 Fe1 N21 N22 135.63(19) . .
Cl1 Fe1 N21 C21 -48.3(3) . .
N1 Fe1 N11 N12 41.4(2) . .
N1 Fe1 N11 C11 -138.3(3) . .
N1 Fe1 N21 N22 -42.7(2) . .
N1 Fe1 N21 C21 133.4(3) . .
N1 C2 C3 C4 -0.8(6) . .
N11 Fe1 N1 C2 140.5(3) . 3_655
N11 Fe1 N1 C2 -140.5(3) 3_655 .
N11 Fe1 N1 C2 42.3(3) 3_655 3_655
N11 Fe1 N1 C2 -42.3(3) . .
N11 Fe1 N11 N12 121.44(17) 3_655 .
N11 Fe1 N11 C11 -58.3(3) 3_655 .
N11 Fe1 N21 N22 -47.7(5) 3_655 .
N11 Fe1 N21 N22 39.58(18) . .
N11 Fe1 N21 C21 128.4(4) 3_655 .
N11 Fe1 N21 C21 -144.3(3) . .
N11 N12 C1 N22 61.0(3) . .
N11 N12 C1 C2 -63.2(3) . .
N11 N12 C13 C12 -0.1(4) . .
N11 C11 C12 C13 1.2(4) . .
N12 N11 C11 C12 -1.2(3) . .
N12 C1 C2 N1 60.8(4) . .
N12 C1 C2 C3 -121.3(3) . .
N21 Fe1 N1 C2 41.1(3) . .
N21 Fe1 N1 C2 -136.2(3) . 3_655
N21 Fe1 N1 C2 -41.1(3) 3_655 3_655
N21 Fe1 N1 C2 136.2(3) 3_655 .
N21 Fe1 N11 N12 -40.64(19) . .
N21 Fe1 N11 N12 36.5(5) 3_655 .
N21 Fe1 N11 C11 -143.2(3) 3_655 .
N21 Fe1 N11 C11 139.7(3) . .
N21 Fe1 N21 N22 -123.03(17) 3_655 .
N21 Fe1 N21 C21 53.1(3) 3_655 .
N21 N22 C1 N12 -62.1(3) . .
N21 N22 C1 C2 62.8(3) . .
N21 N22 C23 C22 -0.2(4) . .
N21 C21 C22 C23 -0.5(4) . .
N22 N21 C21 C22 0.4(3) . .
N22 C1 C2 N1 -63.5(4) . .
N22 C1 C2 C3 114.4(3) . .
C1 N12 C13 C12 -178.9(3) . .
C1 N22 C23 C22 174.5(3) . .
C1 C2 C3 C4 -178.5(4) . .
C2 N1 C2 C1 178.9(2) 3_655 .
C2 N1 C2 C3 1.2(6) 3_655 .
C2 C3 C4 C3 0.4(7) . 3_655
C11 N11 N12 C1 179.8(3) . .
C11 N11 N12 C13 0.8(3) . .
C11 C12 C13 N12 -0.7(4) . .
C13 N12 C1 N22 -120.2(3) . .
C13 N12 C1 C2 115.6(3) . .
C21 N21 N22 C1 -175.4(3) . .
C21 N21 N22 C23 -0.1(3) . .
C21 C22 C23 N22 0.4(4) . .
C23 N22 C1 N12 123.4(3) . .
C23 N22 C1 C2 -111.7(3) . .
